data_7219266
loop_
_publ_author_name
'Su, Kongzhao'
'Jiang, Feilong'
'Qian, Jinjie'
'Pang, Jiandong'
'Hu, Falu'
'Bawaked, Salem M.'
'Mokhtar, Mohamed'
'Al-Thabaiti, Shaeel A.'
'Hong, Maochun'

_publ_section_title
;
 Bridging different Co4--calix[4]arene building blocks into grids, cages
 and 2D polymers with chiral camphoric acid
;
_journal_issue 8
_journal_name_full CrystEngComm
_journal_page_first 1750
_journal_paper_doi 10.1039/C4CE02186J
_journal_volume 17
_journal_year 2015
_chemical_absolute_configuration unk
_chemical_formula_sum 'C121 H168.5 Cl2 Co8 N2.5 O25.5 S8'
_chemical_formula_weight 2865.06
_chemical_name_systematic
; 
 ? 
;
_space_group_IT_number 5
_symmetry_cell_setting monoclinic
_symmetry_space_group_name_Hall 'I 2y'
_symmetry_space_group_name_H-M 'I 1 2 1'
_atom_sites_solution_hydrogens geom
_atom_sites_solution_primary direct
_atom_sites_solution_secondary difmap
_audit_creation_method SHELXL-97
_audit_update_record
;
2014-12-04 deposited with the CCDC.
2015-01-12 downloaded from the CCDC.
;
_cell_angle_alpha 90.00
_cell_angle_beta 89.317(5)
_cell_angle_gamma 90.00
_cell_formula_units_Z 2
_cell_length_a 11.7307(6)
_cell_length_b 21.7103(11)
_cell_length_c 27.7720(13)
_cell_measurement_temperature 100(2)
_cell_volume 7072.4(6)
_computing_structure_refinement 'SHELXL-97 (Sheldrick, 1997)'
_computing_structure_solution 'SHELXS-97 (Sheldrick, 1990)'
_diffrn_ambient_temperature 100(2)
_diffrn_detector_area_resol_mean 10.5594
_diffrn_measured_fraction_theta_full 0.995
_diffrn_measured_fraction_theta_max 0.995
_diffrn_measurement_device_type 'SuperNova, Dual, Cu at zero, Atlas'
_diffrn_measurement_method '\w scans'
_diffrn_radiation_monochromator graphite
_diffrn_radiation_source 'fine-focus sealed tube'
_diffrn_radiation_type CuK\a
_diffrn_radiation_wavelength 1.54184
_diffrn_reflns_av_R_equivalents 0.0645
_diffrn_reflns_av_sigmaI/netI 0.0931
_diffrn_reflns_limit_h_max 14
_diffrn_reflns_limit_h_min -10
_diffrn_reflns_limit_k_max 26
_diffrn_reflns_limit_k_min -26
_diffrn_reflns_limit_l_max 33
_diffrn_reflns_limit_l_min -32
_diffrn_reflns_number 14590
_diffrn_reflns_theta_full 69.97
_diffrn_reflns_theta_max 69.97
_diffrn_reflns_theta_min 3.18
_diffrn_standards_number 14926
_exptl_absorpt_coefficient_mu 9.077
_exptl_absorpt_correction_T_max 0.4089
_exptl_absorpt_correction_T_min 0.3430
_exptl_absorpt_correction_type multi-scan
_exptl_crystal_colour red
_exptl_crystal_density_diffrn 1.345
_exptl_crystal_density_method 'not measured'
_exptl_crystal_description block
_exptl_crystal_F_000 2988
_exptl_crystal_size_max 0.15
_exptl_crystal_size_mid 0.15
_exptl_crystal_size_min 0.12
_platon_squeeze_details
;
;
_refine_diff_density_max 1.076
_refine_diff_density_min -0.618
_refine_diff_density_rms 0.131
_refine_ls_abs_structure_details 'Flack H D (1983), Acta Cryst. A39, 876-881'
_refine_ls_abs_structure_Flack 0.019(7)
_refine_ls_extinction_method none
_refine_ls_goodness_of_fit_ref 1.093
_refine_ls_hydrogen_treatment constr
_refine_ls_matrix_type full
_refine_ls_number_parameters 739
_refine_ls_number_reflns 10287
_refine_ls_number_restraints 55
_refine_ls_restrained_S_all 1.095
_refine_ls_R_factor_all 0.0972
_refine_ls_R_factor_gt 0.0771
_refine_ls_shift/su_max 0.000
_refine_ls_shift/su_mean 0.000
_refine_ls_structure_factor_coef Fsqd
_refine_ls_weighting_details 'calc w=1/[\s^2^(Fo^2^)+(0.0979P)^2^+60.6683P] where P=(Fo^2^+2Fc^2^)/3'
_refine_ls_weighting_scheme calc
_refine_ls_wR_factor_gt 0.2223
_refine_ls_wR_factor_ref 0.2319
_reflns_number_gt 8019
_reflns_number_total 10287
_reflns_threshold_expression >2sigma(I)
_cod_data_source_file c4ce02186j2.cif
_cod_data_source_block c:2
_cod_depositor_comments 'Adding full bibliography for 7219265--7219267.cif.'
_cod_original_sg_symbol_H-M I2
_cod_database_code 7219266

loop_
_symmetry_equiv_pos_as_xyz
'x, y, z'
'-x, y, -z'
'x+1/2, y+1/2, z+1/2'
'-x+1/2, y+1/2, -z+1/2'

loop_
_atom_site_label
_atom_site_type_symbol
_atom_site_fract_x
_atom_site_fract_y
_atom_site_fract_z
_atom_site_U_iso_or_equiv
_atom_site_adp_type
_atom_site_occupancy
_atom_site_symmetry_multiplicity
_atom_site_calc_flag
_atom_site_refinement_flags
Co1 Co 1.05837(12) 0.03295(8) 0.17392(6) 0.0269(4) Uani 1 1 d .
Co2 Co 0.86998(14) -0.07845(7) 0.14912(6) 0.0277(4) Uani 1 1 d .
Co3 Co 0.68234(13) 0.02588(8) 0.11136(5) 0.0284(4) Uani 1 1 d .
Co4 Co 0.86929(12) 0.13118(7) 0.13646(5) 0.0234(3) Uani 1 1 d .
Cl1 Cl 0.9094(2) 0.01846(10) 0.10038(8) 0.0288(5) Uani 1 1 d .
S1 S 1.11091(19) 0.04061(12) 0.26199(9) 0.0305(5) Uani 1 1 d .
S2 S 0.8110(2) -0.14415(12) 0.21747(9) 0.0316(6) Uani 1 1 d .
S3 S 0.49810(18) 0.02728(13) 0.16047(8) 0.0280(5) Uani 1 1 d .
S4 S 0.80390(19) 0.21092(11) 0.19677(9) 0.0252(5) Uani 1 1 d .
O1 O 0.9636(6) -0.0373(3) 0.1991(2) 0.0299(15) Uani 1 1 d .
O2 O 0.7123(6) -0.0452(3) 0.1565(2) 0.0287(15) Uani 1 1 d .
O3 O 0.7206(6) 0.0901(3) 0.1592(2) 0.0276(15) Uani 1 1 d .
O4 O 0.9446(6) 0.0963(3) 0.1951(2) 0.0259(14) Uani 1 1 d .
O5 O 0.8480(6) 0.0973(3) -0.1402(2) 0.0282(15) Uani 1 1 d .
O6 O 0.9761(6) 0.1642(4) -0.1126(3) 0.0362(17) Uani 1 1 d .
O7 O 0.9970(8) -0.1345(4) 0.1158(3) 0.049(2) Uani 1 1 d .
O8 O 0.8273(8) -0.1333(4) 0.0875(3) 0.049(2) Uani 1 1 d .
O9 O 0.6563(11) -0.0431(5) 0.0599(3) 0.070(3) Uani 1 1 d D
O10 O 0.6616(6) 0.0896(4) 0.0597(3) 0.0361(17) Uani 1 1 d .
O11 O 0.7917(5) 0.1609(3) 0.0766(2) 0.0251(14) Uani 1 1 d .
N1 N 1.1838(15) -0.0301(6) 0.1500(5) 0.089(6) Uani 1 1 d .
C1 C 0.9622(9) -0.0557(5) 0.2449(3) 0.028(2) Uani 1 1 d .
C2 C 0.8967(9) -0.1051(6) 0.2610(4) 0.034(2) Uani 1 1 d .
C3 C 0.8968(10) -0.1267(6) 0.3080(4) 0.041(3) Uani 1 1 d .
C4 C 0.9643(10) -0.0959(7) 0.3417(5) 0.049(3) Uani 1 1 d .
C5 C 1.0276(9) -0.0445(6) 0.3273(4) 0.036(2) Uani 1 1 d .
C6 C 1.0259(9) -0.0250(6) 0.2805(4) 0.034(2) Uani 1 1 d .
C7 C 0.9638(14) -0.1200(11) 0.3952(5) 0.075(5) Uani 1 1 d .
C8 C 0.913(4) -0.192(2) 0.4020(17) 0.101(14) Uiso 0.50 1 d P
H8A H 0.9645 -0.2156 0.4225 0.152 Uiso 0.50 1 calc PR
H8B H 0.9078 -0.2117 0.3704 0.152 Uiso 0.50 1 calc PR
H8C H 0.8372 -0.1903 0.4171 0.152 Uiso 0.50 1 calc PR
C9 C 0.895(4) -0.085(3) 0.4265(18) 0.109(15) Uiso 0.50 1 d P
H9A H 0.8259 -0.0728 0.4099 0.164 Uiso 0.50 1 calc PR
H9B H 0.9372 -0.0488 0.4369 0.164 Uiso 0.50 1 calc PR
H9C H 0.8749 -0.1104 0.4547 0.164 Uiso 0.50 1 calc PR
C10 C 1.085(3) -0.1310(18) 0.4086(12) 0.069(9) Uiso 0.50 1 d P
H10A H 1.0887 -0.1429 0.4427 0.103 Uiso 0.50 1 calc PR
H10B H 1.1294 -0.0933 0.4034 0.103 Uiso 0.50 1 calc PR
H10C H 1.1169 -0.1642 0.3887 0.103 Uiso 0.50 1 calc PR
C11 C 0.6484(9) -0.0594(5) 0.1943(3) 0.028(2) Uani 1 1 d .
C12 C 0.5430(10) -0.0296(5) 0.2026(4) 0.033(2) Uani 1 1 d .
C13 C 0.4759(9) -0.0442(6) 0.2435(4) 0.035(2) Uani 1 1 d .
C14 C 0.5096(9) -0.0892(6) 0.2756(4) 0.039(3) Uani 1 1 d .
C15 C 0.6109(9) -0.1198(5) 0.2665(4) 0.034(2) Uani 1 1 d .
C16 C 0.6769(9) -0.1052(5) 0.2269(4) 0.028(2) Uani 1 1 d .
C17 C 0.4399(12) -0.1047(9) 0.3218(6) 0.070(5) Uani 1 1 d .
C18 C 0.429(2) -0.1727(14) 0.3264(11) 0.151(14) Uani 1 1 d .
H18A H 0.5041 -0.1908 0.3320 0.227 Uiso 1 1 calc R
H18B H 0.3974 -0.1897 0.2966 0.227 Uiso 1 1 calc R
H18C H 0.3778 -0.1825 0.3535 0.227 Uiso 1 1 calc R
C19 C 0.3347(18) -0.0702(12) 0.3255(8) 0.099(6) Uani 1 1 d U
H19A H 0.2932 -0.0825 0.3548 0.149 Uiso 1 1 calc R
H19B H 0.2877 -0.0787 0.2973 0.149 Uiso 1 1 calc R
H19C H 0.3518 -0.0261 0.3269 0.149 Uiso 1 1 calc R
C20 C 0.512(2) -0.091(2) 0.3656(7) 0.19(2) Uani 1 1 d .
H20A H 0.5881 -0.0774 0.3550 0.291 Uiso 1 1 calc R
H20B H 0.5193 -0.1285 0.3851 0.291 Uiso 1 1 calc R
H20C H 0.4758 -0.0587 0.3849 0.291 Uiso 1 1 calc R
C21 C 0.6457(8) 0.1209(5) 0.1846(3) 0.026(2) Uani 1 1 d .
C22 C 0.6673(8) 0.1772(5) 0.2068(4) 0.025(2) Uani 1 1 d .
C23 C 0.5853(9) 0.2082(5) 0.2339(4) 0.038(2) Uani 1 1 d .
C24 C 0.4730(9) 0.1834(7) 0.2385(5) 0.046(3) Uani 1 1 d .
C25 C 0.4487(10) 0.1277(6) 0.2171(4) 0.037(2) Uani 1 1 d .
C26 C 0.5321(8) 0.0962(5) 0.1898(4) 0.029(2) Uani 1 1 d .
C27 C 0.3842(12) 0.2209(8) 0.2644(6) 0.081(6) Uani 1 1 d DU
C28 C 0.353(3) 0.2835(12) 0.2374(10) 0.165(14) Uani 1 1 d DU
H28A H 0.2918 0.2757 0.2145 0.247 Uiso 1 1 calc R
H28B H 0.4204 0.2990 0.2201 0.247 Uiso 1 1 calc R
H28C H 0.3275 0.3141 0.2611 0.247 Uiso 1 1 calc R
C29 C 0.4173(15) 0.2438(12) 0.3130(7) 0.141(14) Uani 1 1 d D
H29A H 0.3828 0.2843 0.3188 0.212 Uiso 1 1 calc R
H29B H 0.5005 0.2473 0.3145 0.212 Uiso 1 1 calc R
H29C H 0.3903 0.2148 0.3377 0.212 Uiso 1 1 calc R
C30 C 0.2703(14) 0.1906(10) 0.2685(7) 0.097(6) Uani 1 1 d DU
H30A H 0.2802 0.1475 0.2781 0.146 Uiso 1 1 calc R
H30B H 0.2320 0.1923 0.2374 0.146 Uiso 1 1 calc R
H30C H 0.2239 0.2120 0.2929 0.146 Uiso 1 1 calc R
C31 C 0.9497(8) 0.1263(5) 0.2359(4) 0.027(2) Uani 1 1 d .
C32 C 1.0226(9) 0.1062(5) 0.2735(3) 0.029(2) Uani 1 1 d .
C33 C 1.0285(9) 0.1368(6) 0.3173(4) 0.035(2) Uani 1 1 d .
C34 C 0.9644(10) 0.1913(6) 0.3243(4) 0.040(3) Uani 1 1 d .
C35 C 0.8948(10) 0.2115(5) 0.2878(4) 0.035(2) Uani 1 1 d .
C36 C 0.8882(8) 0.1800(5) 0.2449(4) 0.028(2) Uani 1 1 d .
C37 C 0.9742(11) 0.2307(8) 0.3708(5) 0.076(5) Uani 1 1 d DU
C38 C 1.057(2) 0.2837(11) 0.3577(10) 0.125(9) Uani 1 1 d DU
H38A H 1.0555 0.3148 0.3832 0.188 Uiso 1 1 calc R
H38B H 1.0345 0.3025 0.3272 0.188 Uiso 1 1 calc R
H38C H 1.1349 0.2673 0.3543 0.188 Uiso 1 1 calc R
C39 C 1.0318(19) 0.1982(12) 0.4109(10) 0.147(9) Uani 1 1 d DU
H39A H 1.0381 0.2260 0.4385 0.220 Uiso 1 1 calc R
H39B H 1.1082 0.1853 0.4004 0.220 Uiso 1 1 calc R
H39C H 0.9871 0.1619 0.4202 0.220 Uiso 1 1 calc R
C40 C 0.8722(13) 0.2599(12) 0.3853(6) 0.114(10) Uani 1 1 d D
H40A H 0.8354 0.2359 0.4109 0.171 Uiso 1 1 calc R
H40B H 0.8210 0.2628 0.3577 0.171 Uiso 1 1 calc R
H40C H 0.8893 0.3013 0.3972 0.171 Uiso 1 1 calc R
C41 C 1.2221(13) -0.0766(9) 0.1792(7) 0.079(6) Uani 1 1 d .
H41A H 1.1613 -0.1070 0.1840 0.118 Uiso 1 1 calc R
H41B H 1.2441 -0.0595 0.2103 0.118 Uiso 1 1 calc R
H41C H 1.2883 -0.0966 0.1639 0.118 Uiso 1 1 calc R
C42 C 1.211(2) -0.0403(12) 0.1024(8) 0.108(8) Uani 1 1 d .
H42A H 1.2622 -0.0759 0.0998 0.163 Uiso 1 1 calc R
H42B H 1.2496 -0.0038 0.0891 0.163 Uiso 1 1 calc R
H42C H 1.1416 -0.0483 0.0843 0.163 Uiso 1 1 calc R
C43 C 0.9302(12) -0.1498(5) 0.0843(5) 0.043(3) Uani 1 1 d .
C44 C 0.9673(17) -0.1897(6) 0.0416(5) 0.071(5) Uani 1 1 d .
C46 C 0.879(4) -0.243(3) 0.0306(18) 0.119(17) Uani 0.50 1 d PU
H46A H 0.8160 -0.2407 0.0540 0.179 Uiso 1 1 calc R
H46B H 0.9171 -0.2826 0.0329 0.179 Uiso 1 1 calc R
H46C H 0.8494 -0.2371 -0.0020 0.179 Uiso 1 1 calc R
C48 C 1.064(2) -0.1533(12) 0.0103(9) 0.100(7) Uiso 1 1 d .
C49 C 1.0000 -0.0875(9) 0.0000 0.076(8) Uani 1 2 d S
C50 C 1.177(4) -0.156(2) 0.0282(17) 0.099(14) Uiso 0.50 1 d P
H50A H 1.1972 -0.1984 0.0352 0.148 Uiso 0.50 1 calc PR
H50B H 1.1810 -0.1311 0.0578 0.148 Uiso 0.50 1 calc PR
H50C H 1.2297 -0.1387 0.0041 0.148 Uiso 0.50 1 calc PR
C51 C 0.5390(13) -0.0760(9) 0.0680(7) 0.090(6) Uani 1 1 d D
H51A H 0.4899 -0.0503 0.0885 0.136 Uiso 1 1 calc R
H51B H 0.5513 -0.1159 0.0837 0.136 Uiso 1 1 calc R
H51C H 0.5022 -0.0825 0.0369 0.136 Uiso 1 1 calc R
C52 C 0.7179(7) 0.1374(5) 0.0495(4) 0.026(2) Uani 1 1 d .
C53 C 0.6998(9) 0.1667(5) -0.0004(4) 0.031(2) Uani 1 1 d U
H53 H 0.6156 0.1695 -0.0054 0.038 Uiso 1 1 calc R
C54 C 0.7468(16) 0.2303(8) -0.0051(5) 0.069(4) Uani 1 1 d .
H54A H 0.7879 0.2427 0.0243 0.083 Uiso 1 1 calc R
H54B H 0.6858 0.2606 -0.0115 0.083 Uiso 1 1 calc R
C55 C 0.7470(12) 0.1222(7) -0.0381(5) 0.053(3) Uani 1 1 d .
C56 C 0.8591(11) 0.0914(7) -0.0216(4) 0.048(3) Uani 1 1 d G
H56A H 0.9108 0.1230 -0.0092 0.072 Uiso 1 1 calc R
H56B H 0.8954 0.0705 -0.0490 0.072 Uiso 1 1 calc R
H56C H 0.8421 0.0614 0.0038 0.072 Uiso 1 1 calc R
C57 C 0.6573(13) 0.0766(11) -0.0540(7) 0.079(6) Uani 1 1 d .
C62 C 0.8779(7) 0.1419(5) -0.1144(3) 0.026(2) Uani 1 1 d .
C59 C 0.7857(8) 0.1714(5) -0.0817(4) 0.030(2) Uani 1 1 d .
C60A C 0.668(3) 0.1521(19) -0.0910(10) 0.050(8) Uani 0.40 1 d P
C60B C 0.6854(18) 0.1912(12) -0.1103(7) 0.049(6) Uani 0.60 1 d P
H60A H 0.6617 0.1573 -0.1313 0.073 Uiso 0.60 1 calc PR
H60B H 0.7062 0.2270 -0.1300 0.073 Uiso 0.60 1 calc PR
H60C H 0.6224 0.2021 -0.0885 0.073 Uiso 0.60 1 calc PR
C58 C 0.8294(14) 0.2244(7) -0.0487(6) 0.061(4) Uani 1 1 d .
H62A H 0.9073 0.2149 -0.0375 0.073 Uiso 1 1 calc R
H62B H 0.8320 0.2636 -0.0669 0.073 Uiso 1 1 calc R
C8B C 1.029(2) -0.1820(15) 0.3946(6) 0.073(9) Uiso 0.50 1 d PG
C9B C 0.851(2) -0.1243(14) 0.4173(5) 0.060(7) Uiso 0.50 1 d PG
H9B1 H 0.8580 -0.1401 0.4502 0.090 Uiso 0.50 1 calc PR
H9B2 H 0.8038 -0.1522 0.3985 0.090 Uiso 0.50 1 calc PR
H9B3 H 0.8161 -0.0833 0.4182 0.090 Uiso 0.50 1 calc PR
C10B C 1.045(4) -0.082(2) 0.4255(17) 0.098(13) Uiso 0.50 1 d P
C47 C 1.090(4) -0.2019(15) 0.0365(12) 0.078(11) Uani 0.50 1 d P

loop_
_atom_site_aniso_label
_atom_site_aniso_U_11
_atom_site_aniso_U_22
_atom_site_aniso_U_33
_atom_site_aniso_U_23
_atom_site_aniso_U_13
_atom_site_aniso_U_12
Co1 0.0269(7) 0.0233(8) 0.0304(8) 0.0025(7) 0.0045(6) 0.0048(7)
Co2 0.0352(10) 0.0202(8) 0.0275(8) 0.0006(7) 0.0069(7) 0.0028(7)
Co3 0.0369(8) 0.0220(8) 0.0263(8) 0.0020(7) 0.0036(6) -0.0006(7)
Co4 0.0190(8) 0.0235(8) 0.0277(7) 0.0025(6) 0.0004(6) 0.0027(6)
Cl1 0.0383(12) 0.0212(11) 0.0267(10) 0.0030(9) 0.0064(9) 0.0021(9)
S1 0.0221(10) 0.0335(14) 0.0359(12) 0.0006(10) -0.0054(9) 0.0078(10)
S2 0.0388(14) 0.0217(11) 0.0340(12) 0.0052(10) 0.0081(10) 0.0034(10)
S3 0.0258(10) 0.0250(11) 0.0334(12) 0.0030(10) -0.0041(9) -0.0026(10)
S4 0.0208(11) 0.0211(11) 0.0335(12) -0.0002(9) 0.0003(9) 0.0017(9)
O1 0.040(4) 0.022(4) 0.028(3) 0.006(3) 0.002(3) 0.004(3)
O2 0.032(4) 0.029(4) 0.026(3) 0.005(3) 0.006(3) 0.006(3)
O3 0.028(4) 0.025(4) 0.030(3) -0.001(3) 0.003(3) 0.003(3)
O4 0.026(3) 0.026(3) 0.026(3) -0.004(3) -0.001(3) 0.012(3)
O5 0.024(3) 0.028(4) 0.032(3) -0.008(3) 0.002(3) 0.000(3)
O6 0.031(4) 0.037(4) 0.041(4) -0.010(3) -0.001(3) 0.004(3)
O7 0.063(6) 0.047(5) 0.038(4) 0.011(4) 0.018(4) 0.026(4)
O8 0.066(6) 0.042(5) 0.039(4) -0.018(4) 0.025(4) -0.020(4)
O9 0.116(10) 0.051(6) 0.041(5) -0.008(5) 0.006(5) -0.015(6)
O10 0.031(4) 0.036(4) 0.042(4) 0.001(3) -0.005(3) -0.004(3)
O11 0.016(3) 0.032(4) 0.027(3) 0.004(3) -0.003(2) -0.004(3)
N1 0.132(13) 0.046(7) 0.088(10) 0.039(7) 0.078(10) 0.054(8)
C1 0.039(6) 0.029(5) 0.018(4) 0.001(4) 0.007(4) 0.009(4)
C2 0.035(6) 0.037(6) 0.029(5) 0.006(5) 0.002(4) 0.010(5)
C3 0.045(7) 0.053(8) 0.024(5) 0.016(5) 0.010(5) 0.006(5)
C4 0.032(6) 0.070(9) 0.046(7) 0.015(7) 0.005(5) 0.005(6)
C5 0.031(6) 0.052(7) 0.025(5) -0.001(5) 0.000(4) 0.007(5)
C6 0.023(5) 0.043(6) 0.035(5) 0.009(5) 0.004(4) 0.015(5)
C7 0.064(10) 0.119(16) 0.042(7) 0.033(9) -0.004(7) -0.017(10)
C11 0.041(6) 0.022(5) 0.021(4) 0.001(4) 0.004(4) -0.005(4)
C12 0.044(6) 0.017(5) 0.038(6) -0.005(4) 0.011(5) -0.008(4)
C13 0.024(5) 0.044(6) 0.035(5) 0.005(5) 0.010(4) -0.001(4)
C14 0.025(5) 0.050(7) 0.042(6) 0.013(5) 0.003(4) -0.008(5)
C15 0.039(6) 0.031(6) 0.031(5) 0.007(4) 0.007(4) 0.002(5)
C16 0.030(5) 0.022(5) 0.033(5) 0.000(4) -0.001(4) 0.000(4)
C17 0.042(8) 0.086(12) 0.083(11) 0.041(10) 0.023(7) 0.008(8)
C18 0.13(2) 0.14(2) 0.18(3) 0.10(2) 0.10(2) 0.031(19)
C19 0.096(8) 0.102(8) 0.099(8) 0.009(5) 0.006(5) 0.003(5)
C20 0.078(15) 0.45(7) 0.057(12) 0.05(2) 0.010(10) 0.05(3)
C21 0.025(5) 0.027(5) 0.025(4) 0.009(4) -0.001(4) 0.010(4)
C22 0.015(4) 0.023(5) 0.037(5) 0.000(4) 0.002(4) 0.005(4)
C23 0.034(6) 0.030(6) 0.050(6) -0.003(5) 0.005(5) 0.011(5)
C24 0.019(5) 0.054(8) 0.066(8) -0.017(7) 0.000(5) 0.001(5)
C25 0.038(6) 0.032(6) 0.042(6) -0.010(5) 0.010(5) 0.006(5)
C26 0.016(5) 0.026(5) 0.044(6) 0.001(4) 0.003(4) 0.005(4)
C27 0.060(9) 0.074(12) 0.108(13) -0.051(11) 0.019(9) 0.006(7)
C28 0.164(14) 0.165(14) 0.166(14) 0.000(5) 0.002(5) 0.002(5)
C29 0.067(13) 0.19(3) 0.17(2) -0.13(2) 0.023(14) 0.011(15)
C30 0.090(7) 0.098(7) 0.104(7) -0.010(5) 0.007(5) -0.002(5)
C31 0.017(4) 0.031(5) 0.033(5) 0.002(4) 0.009(4) -0.002(4)
C32 0.031(5) 0.033(6) 0.024(4) 0.002(4) 0.000(4) 0.007(4)
C33 0.030(5) 0.041(6) 0.033(5) -0.005(5) -0.002(4) 0.000(5)
C34 0.045(7) 0.040(6) 0.034(6) -0.008(5) -0.006(5) 0.007(5)
C35 0.039(6) 0.031(6) 0.035(5) -0.001(5) -0.001(4) -0.002(5)
C36 0.023(5) 0.029(5) 0.032(5) -0.005(4) -0.004(4) 0.006(4)
C37 0.067(10) 0.103(14) 0.059(8) -0.052(9) -0.018(7) 0.013(9)
C38 0.124(10) 0.127(10) 0.124(10) -0.009(5) 0.002(5) -0.002(5)
C39 0.152(10) 0.147(11) 0.141(10) 0.006(5) -0.011(5) 0.007(5)
C40 0.058(11) 0.21(3) 0.076(12) -0.088(16) -0.005(9) 0.033(14)
C41 0.040(8) 0.075(12) 0.121(15) -0.030(11) -0.018(8) 0.025(8)
C42 0.111(17) 0.12(2) 0.097(15) 0.040(15) 0.029(13) 0.032(15)
C43 0.058(8) 0.026(6) 0.045(7) 0.009(5) 0.025(6) 0.007(5)
C44 0.135(15) 0.024(6) 0.052(8) -0.003(6) 0.066(9) 0.005(8)
C46 0.118(17) 0.120(17) 0.120(17) -0.004(5) 0.000(5) 0.000(5)
C49 0.13(2) 0.026(9) 0.069(13) 0.000 0.060(14) 0.000
C51 0.107(15) 0.065(11) 0.100(14) -0.020(11) -0.050(12) -0.015(11)
C52 0.008(4) 0.031(5) 0.040(5) 0.005(4) 0.006(4) 0.003(4)
C53 0.025(4) 0.035(4) 0.035(4) 0.004(3) -0.012(3) 0.004(3)
C54 0.091(12) 0.068(11) 0.048(8) 0.011(8) -0.019(8) -0.006(9)
C55 0.055(8) 0.049(8) 0.055(7) 0.005(7) 0.002(6) -0.013(6)
C56 0.060(8) 0.054(8) 0.031(5) 0.000(6) 0.002(5) 0.029(7)
C57 0.043(8) 0.110(16) 0.085(12) -0.006(11) -0.015(8) -0.029(9)
C62 0.009(4) 0.036(6) 0.034(5) 0.006(4) -0.009(3) 0.006(4)
C59 0.012(4) 0.039(6) 0.039(5) -0.006(5) -0.009(4) 0.006(4)
C60A 0.06(2) 0.07(2) 0.023(13) -0.014(15) 0.013(13) -0.017(17)
C60B 0.052(12) 0.064(15) 0.030(9) 0.021(10) 0.013(9) 0.020(11)
C58 0.063(9) 0.048(9) 0.072(9) -0.006(8) 0.000(7) 0.005(7)
C47 0.14(3) 0.036(16) 0.059(18) 0.011(14) 0.01(2) 0.033(19)

loop_
_atom_type_symbol
_atom_type_description
_atom_type_scat_dispersion_real
_atom_type_scat_dispersion_imag
_atom_type_scat_source
C C 0.0181 0.0091 'International Tables Vol C Tables 4.2.6.8 and 6.1.1.4'
H H 0.0000 0.0000 'International Tables Vol C Tables 4.2.6.8 and 6.1.1.4'
N N 0.0311 0.0180 'International Tables Vol C Tables 4.2.6.8 and 6.1.1.4'
O O 0.0492 0.0322 'International Tables Vol C Tables 4.2.6.8 and 6.1.1.4'
Cl Cl 0.3639 0.7018 'International Tables Vol C Tables 4.2.6.8 and 6.1.1.4'
S S 0.3331 0.5567 'International Tables Vol C Tables 4.2.6.8 and 6.1.1.4'
Co Co -2.3653 3.6143 'International Tables Vol C Tables 4.2.6.8 and 6.1.1.4'

loop_
_geom_angle_atom_site_label_1
_geom_angle_atom_site_label_2
_geom_angle_atom_site_label_3
_geom_angle
_geom_angle_site_symmetry_1
_geom_angle_site_symmetry_3
O4 Co1 O5 91.0(3) . 2_755
O4 Co1 O1 93.2(3) . .
O5 Co1 O1 172.2(3) 2_755 .
O4 Co1 N1 176.9(5) . .
O5 Co1 N1 85.9(4) 2_755 .
O1 Co1 N1 89.9(5) . .
O4 Co1 S1 80.8(2) . .
O5 Co1 S1 105.5(2) 2_755 .
O1 Co1 S1 81.6(2) . .
N1 Co1 S1 99.8(5) . .
O4 Co1 Cl1 82.4(2) . .
O5 Co1 Cl1 94.8(2) 2_755 .
O1 Co1 Cl1 79.4(2) . .
N1 Co1 Cl1 98.0(6) . .
S1 Co1 Cl1 153.79(9) . .
O1 Co2 O2 106.6(3) . .
O1 Co2 O7 99.8(4) . .
O2 Co2 O7 153.6(4) . .
O1 Co2 O8 159.9(3) . .
O2 Co2 O8 93.3(3) . .
O7 Co2 O8 60.3(4) . .
O1 Co2 S2 82.8(2) . .
O2 Co2 S2 83.0(2) . .
O7 Co2 S2 101.1(2) . .
O8 Co2 S2 103.1(2) . .
O1 Co2 C43 129.3(4) . .
O2 Co2 C43 123.9(4) . .
O7 Co2 C43 29.7(4) . .
O8 Co2 C43 30.7(4) . .
S2 Co2 C43 105.8(3) . .
O1 Co2 Cl1 84.4(2) . .
O2 Co2 Cl1 85.3(2) . .
O7 Co2 Cl1 96.9(3) . .
O8 Co2 Cl1 94.4(3) . .
S2 Co2 Cl1 159.43(10) . .
C43 Co2 Cl1 94.7(3) . .
O3 Co3 O10 91.4(3) . .
O3 Co3 O2 94.5(3) . .
O10 Co3 O2 172.5(3) . .
O3 Co3 O9 175.3(4) . .
O10 Co3 O9 89.1(4) . .
O2 Co3 O9 84.6(4) . .
O3 Co3 S3 80.2(2) . .
O10 Co3 S3 105.4(2) . .
O2 Co3 S3 80.2(2) . .
O9 Co3 S3 104.2(3) . .
O3 Co3 Cl1 83.5(2) . .
O10 Co3 Cl1 95.1(2) . .
O2 Co3 Cl1 81.1(2) . .
O9 Co3 Cl1 91.8(3) . .
S3 Co3 Cl1 153.97(10) . .
O4 Co4 O11 176.6(3) . .
O4 Co4 O3 88.2(3) . .
O11 Co4 O3 90.1(3) . .
O4 Co4 O6 89.9(3) . 2_755
O11 Co4 O6 91.6(3) . 2_755
O3 Co4 O6 174.7(3) . 2_755
O4 Co4 S4 81.6(2) . .
O11 Co4 S4 101.1(2) . .
O3 Co4 S4 81.0(2) . .
O6 Co4 S4 103.6(2) 2_755 .
O4 Co4 Cl1 83.2(2) . .
O11 Co4 Cl1 93.6(2) . .
O3 Co4 Cl1 82.1(2) . .
O6 Co4 Cl1 92.7(2) 2_755 .
S4 Co4 Cl1 157.59(10) . .
Co2 Cl1 Co3 79.35(8) . .
Co2 Cl1 Co4 121.74(9) . .
Co3 Cl1 Co4 74.54(8) . .
Co2 Cl1 Co1 79.07(8) . .
Co3 Cl1 Co1 123.60(9) . .
Co4 Cl1 Co1 74.08(8) . .
C32 S1 C6 105.1(5) . .
C32 S1 Co1 94.4(3) . .
C6 S1 Co1 94.8(4) . .
C2 S2 C16 100.1(5) . .
C2 S2 Co2 95.2(4) . .
C16 S2 Co2 94.4(3) . .
C26 S3 C12 102.4(5) . .
C26 S3 Co3 93.6(3) . .
C12 S3 Co3 95.0(4) . .
C22 S4 C36 103.5(5) . .
C22 S4 Co4 95.0(3) . .
C36 S4 Co4 94.1(3) . .
C1 O1 Co2 122.0(7) . .
C1 O1 Co1 124.0(7) . .
Co2 O1 Co1 113.9(3) . .
C11 O2 Co2 121.0(7) . .
C11 O2 Co3 124.8(7) . .
Co2 O2 Co3 112.3(3) . .
C21 O3 Co3 124.5(7) . .
C21 O3 Co4 120.5(7) . .
Co3 O3 Co4 107.4(3) . .
C31 O4 Co1 124.0(6) . .
C31 O4 Co4 122.7(6) . .
Co1 O4 Co4 108.6(3) . .
C62 O5 Co1 130.5(6) . 2_755
C62 O6 Co4 131.4(7) . 2_755
C43 O7 Co2 90.9(7) . .
C43 O8 Co2 89.0(8) . .
C51 O9 Co3 111.3(9) . .
C52 O10 Co3 131.3(7) . .
C52 O11 Co4 133.2(7) . .
C42 N1 C41 112.0(15) . .
C42 N1 Co1 124.2(14) . .
C41 N1 Co1 121.5(10) . .
O1 C1 C2 122.5(10) . .
O1 C1 C6 121.7(10) . .
C2 C1 C6 115.8(9) . .
C3 C2 C1 123.7(11) . .
C3 C2 S2 118.8(10) . .
C1 C2 S2 117.5(8) . .
C2 C3 C4 118.4(12) . .
C5 C4 C3 119.5(11) . .
C5 C4 C7 122.0(13) . .
C3 C4 C7 118.5(13) . .
C6 C5 C4 120.4(11) . .
C5 C6 C1 122.2(11) . .
C5 C6 S1 120.0(10) . .
C1 C6 S1 117.8(8) . .
C9 C7 C9B 42(2) . .
C9 C7 C10 118(3) . .
C9B C7 C10 138.4(18) . .
C9 C7 C10B 74(3) . .
C9B C7 C10B 112(2) . .
C10 C7 C10B 49(2) . .
C9 C7 C8B 139(3) . .
C9B C7 C8B 113.4(18) . .
C10 C7 C8B 52(2) . .
C10B C7 C8B 100(2) . .
C9 C7 C4 114(3) . .
C9B C7 C4 114.4(13) . .
C10 C7 C4 107.2(17) . .
C10B C7 C4 110(2) . .
C8B C7 C4 106.3(14) . .
C9 C7 C8 103(3) . .
C9B C7 C8 65(2) . .
C10 C7 C8 99(3) . .
C10B C7 C8 132(3) . .
C8B C7 C8 51(2) . .
C4 C7 C8 114(2) . .
C7 C8 H8A 109.5 . .
C7 C8 H8B 109.5 . .
H8A C8 H8B 109.5 . .
C7 C8 H8C 109.5 . .
H8A C8 H8C 109.5 . .
H8B C8 H8C 109.5 . .
C7 C9 H9A 109.5 . .
C7 C9 H9B 109.5 . .
H9A C9 H9B 109.5 . .
C7 C9 H9C 109.5 . .
H9A C9 H9C 109.5 . .
H9B C9 H9C 109.5 . .
C7 C10 H10A 109.5 . .
C7 C10 H10B 109.5 . .
H10A C10 H10B 109.5 . .
C7 C10 H10C 109.5 . .
H10A C10 H10C 109.5 . .
H10B C10 H10C 109.5 . .
O2 C11 C16 123.2(10) . .
O2 C11 C12 120.7(9) . .
C16 C11 C12 116.0(9) . .
C13 C12 C11 120.5(10) . .
C13 C12 S3 121.1(9) . .
C11 C12 S3 118.4(8) . .
C14 C13 C12 121.1(10) . .
C13 C14 C15 118.3(10) . .
C13 C14 C17 122.3(11) . .
C15 C14 C17 119.3(11) . .
C16 C15 C14 120.6(10) . .
C15 C16 C11 123.4(10) . .
C15 C16 S2 119.3(8) . .
C11 C16 S2 117.2(8) . .
C19 C17 C18 115.7(18) . .
C19 C17 C20 109(2) . .
C18 C17 C20 100(2) . .
C19 C17 C14 112.8(14) . .
C18 C17 C14 109.4(17) . .
C20 C17 C14 109.1(14) . .
C17 C18 H18A 109.5 . .
C17 C18 H18B 109.5 . .
H18A C18 H18B 109.5 . .
C17 C18 H18C 109.5 . .
H18A C18 H18C 109.5 . .
H18B C18 H18C 109.5 . .
C17 C19 H19A 109.5 . .
C17 C19 H19B 109.5 . .
H19A C19 H19B 109.5 . .
C17 C19 H19C 109.5 . .
H19A C19 H19C 109.5 . .
H19B C19 H19C 109.5 . .
C17 C20 H20A 109.5 . .
C17 C20 H20B 109.5 . .
H20A C20 H20B 109.5 . .
C17 C20 H20C 109.5 . .
H20A C20 H20C 109.5 . .
H20B C20 H20C 109.5 . .
O3 C21 C22 124.3(10) . .
O3 C21 C26 118.7(10) . .
C22 C21 C26 117.0(9) . .
C23 C22 C21 122.4(10) . .
C23 C22 S4 120.1(8) . .
C21 C22 S4 117.4(7) . .
C22 C23 C24 119.9(11) . .
C25 C24 C23 119.2(11) . .
C25 C24 C27 122.5(11) . .
C23 C24 C27 118.2(12) . .
C24 C25 C26 120.8(11) . .
C25 C26 C21 120.6(10) . .
C25 C26 S3 120.3(8) . .
C21 C26 S3 119.1(7) . .
C30 C27 C29 108.6(9) . .
C30 C27 C24 114.4(14) . .
C29 C27 C24 115.3(14) . .
C30 C27 C28 101.6(13) . .
C29 C27 C28 101.8(13) . .
C24 C27 C28 113.6(17) . .
C27 C28 H28A 109.5 . .
C27 C28 H28B 109.5 . .
H28A C28 H28B 109.5 . .
C27 C28 H28C 109.5 . .
H28A C28 H28C 109.5 . .
H28B C28 H28C 109.5 . .
C27 C29 H29A 109.5 . .
C27 C29 H29B 109.5 . .
H29A C29 H29B 109.5 . .
C27 C29 H29C 109.5 . .
H29A C29 H29C 109.5 . .
H29B C29 H29C 109.5 . .
C27 C30 H30A 109.5 . .
C27 C30 H30B 109.5 . .
H30A C30 H30B 109.5 . .
C27 C30 H30C 109.5 . .
H30A C30 H30C 109.5 . .
H30B C30 H30C 109.5 . .
O4 C31 C36 122.8(9) . .
O4 C31 C32 121.1(9) . .
C36 C31 C32 116.1(9) . .
C33 C32 C31 122.1(10) . .
C33 C32 S1 120.2(8) . .
C31 C32 S1 117.7(8) . .
C32 C33 C34 119.3(10) . .
C35 C34 C33 118.8(10) . .
C35 C34 C37 119.1(11) . .
C33 C34 C37 122.0(11) . .
C36 C35 C34 121.2(11) . .
C35 C36 C31 122.4(10) . .
C35 C36 S4 119.6(8) . .
C31 C36 S4 117.9(8) . .
C40 C37 C39 113.0(13) . .
C40 C37 C38 105.2(19) . .
C39 C37 C38 103.8(11) . .
C40 C37 C34 114.4(12) . .
C39 C37 C34 113.6(16) . .
C38 C37 C34 105.5(15) . .
C37 C38 H38A 109.5 . .
C37 C38 H38B 109.5 . .
H38A C38 H38B 109.5 . .
C37 C38 H38C 109.5 . .
H38A C38 H38C 109.5 . .
H38B C38 H38C 109.5 . .
C37 C39 H39A 109.5 . .
C37 C39 H39B 109.5 . .
H39A C39 H39B 109.5 . .
C37 C39 H39C 109.5 . .
H39A C39 H39C 109.5 . .
H39B C39 H39C 109.5 . .
C37 C40 H40A 109.5 . .
C37 C40 H40B 109.5 . .
H40A C40 H40B 109.5 . .
C37 C40 H40C 109.5 . .
H40A C40 H40C 109.5 . .
H40B C40 H40C 109.5 . .
N1 C41 H41A 109.5 . .
N1 C41 H41B 109.5 . .
H41A C41 H41B 109.5 . .
N1 C41 H41C 109.5 . .
H41A C41 H41C 109.5 . .
H41B C41 H41C 109.5 . .
N1 C42 H42A 109.5 . .
N1 C42 H42B 109.5 . .
H42A C42 H42B 109.5 . .
N1 C42 H42C 109.5 . .
H42A C42 H42C 109.5 . .
H42B C42 H42C 109.5 . .
O7 C43 O8 119.5(11) . .
O7 C43 C44 121.9(13) . .
O8 C43 C44 118.6(14) . .
O7 C43 Co2 59.4(6) . .
O8 C43 Co2 60.4(6) . .
C44 C43 Co2 175.6(9) . .
C47 C44 C43 117(2) . .
C47 C44 C46 120(3) . .
C43 C44 C46 112(2) . .
C47 C44 C48 50.1(15) . .
C43 C44 C48 109.3(14) . .
C46 C44 C48 135(2) . .
C47 C44 C48 103.0(16) . 2_755
C43 C44 C48 109.6(13) . 2_755
C46 C44 C48 91(2) . 2_755
C48 C44 C48 58.2(15) . 2_755
C44 C46 H46A 109.5 . .
C44 C46 H46B 109.5 . .
H46A C46 H46B 109.5 . .
C44 C46 H46C 109.5 . .
H46A C46 H46C 109.5 . .
H46B C46 H46C 109.5 . .
C47 C48 C50 63(3) . .
C47 C48 C48 115(3) . 2_755
C50 C48 C48 178(3) . 2_755
C47 C48 C44 59(2) . .
C50 C48 C44 116(3) . .
C48 C48 C44 62.8(15) 2_755 .
C47 C48 C49 154(2) . .
C50 C48 C49 121(3) . .
C48 C48 C49 60.6(9) 2_755 .
C44 C48 C49 101.5(14) . .
C47 C48 C44 99(2) . 2_755
C50 C48 C44 120(3) . 2_755
C48 C48 C44 59.0(14) 2_755 2_755
C44 C48 C44 94.2(14) . 2_755
C49 C48 C44 98.9(14) . 2_755
C48 C49 C48 58.8(18) . 2_755
C48 C50 H50A 109.5 . .
C48 C50 H50B 109.5 . .
H50A C50 H50B 109.5 . .
C48 C50 H50C 109.5 . .
H50A C50 H50C 109.5 . .
H50B C50 H50C 109.5 . .
O9 C51 H51A 109.5 . .
O9 C51 H51B 109.5 . .
H51A C51 H51B 109.5 . .
O9 C51 H51C 109.5 . .
H51A C51 H51C 109.5 . .
H51B C51 H51C 109.5 . .
O10 C52 O11 124.1(9) . .
O10 C52 C53 117.6(9) . .
O11 C52 C53 118.2(9) . .
C54 C53 C55 113.3(11) . .
C54 C53 C52 113.9(10) . .
C55 C53 C52 107.6(9) . .
C54 C53 H53 107.2 . .
C55 C53 H53 107.2 . .
C52 C53 H53 107.2 . .
C53 C54 C58 102.7(13) . .
C53 C54 H54A 111.2 . .
C58 C54 H54A 111.2 . .
C53 C54 H54B 111.2 . .
C58 C54 H54B 111.2 . .
H54A C54 H54B 109.1 . .
C57 C55 C53 111.5(12) . .
C57 C55 C56 113.5(14) . .
C53 C55 C56 112.0(10) . .
C57 C55 C59 112.9(12) . .
C53 C55 C59 100.7(10) . .
C56 C55 C59 105.3(10) . .
C57 C55 C60A 69.2(15) . .
C53 C55 C60A 98.1(14) . .
C56 C55 C60A 144.4(14) . .
C59 C55 C60A 48.6(12) . .
C55 C56 H56A 109.5 . .
C55 C56 H56B 109.5 . .
H56A C56 H56B 109.5 . .
C55 C56 H56C 109.5 . .
H56A C56 H56C 109.5 . .
H56B C56 H56C 109.5 . .
C55 C57 C60A 63.8(14) . .
O6 C62 O5 125.8(9) . .
O6 C62 C59 117.1(9) . .
O5 C62 C59 117.1(8) . .
C60A C59 C60B 40.5(17) . .
C60A C59 C62 115.6(14) . .
C60B C59 C62 111.0(11) . .
C60A C59 C58 129.0(16) . .
C60B C59 C58 111.6(14) . .
C62 C59 C58 114.7(9) . .
C60A C59 C55 72.4(16) . .
C60B C59 C55 111.2(12) . .
C62 C59 C55 110.1(9) . .
C58 C59 C55 97.6(10) . .
C59 C60A C55 59.0(14) . .
C59 C60A C57 102(2) . .
C55 C60A C57 46.9(11) . .
C59 C60B H60A 109.5 . .
C59 C60B H60B 109.5 . .
H60A C60B H60B 109.5 . .
C59 C60B H60C 109.5 . .
H60A C60B H60C 109.5 . .
H60B C60B H60C 109.5 . .
C54 C58 C59 108.3(13) . .
C54 C58 H62A 110.0 . .
C59 C58 H62A 110.0 . .
C54 C58 H62B 110.0 . .
C59 C58 H62B 110.0 . .
H62A C58 H62B 108.4 . .
C7 C9B H9B1 109.5 . .
C7 C9B H9B2 109.5 . .
H9B1 C9B H9B2 109.5 . .
C7 C9B H9B3 109.5 . .
H9B1 C9B H9B3 109.5 . .
H9B2 C9B H9B3 109.5 . .
C48 C47 C44 71(2) . .

loop_
_geom_bond_atom_site_label_1
_geom_bond_atom_site_label_2
_geom_bond_distance
_geom_bond_site_symmetry_2
Co1 O4 2.000(7) .
Co1 O5 2.002(7) 2_755
Co1 O1 2.008(7) .
Co1 N1 2.111(11) .
Co1 S1 2.535(3) .
Co1 Cl1 2.722(3) .
Co2 O1 1.991(8) .
Co2 O2 1.993(7) .
Co2 O7 2.128(8) .
Co2 O8 2.149(8) .
Co2 S2 2.467(3) .
Co2 C43 2.472(12) .
Co2 Cl1 2.541(3) .
Co3 O3 1.980(7) .
Co3 O10 2.010(8) .
Co3 O2 2.023(7) .
Co3 O9 2.096(10) .
Co3 S3 2.542(3) .
Co3 Cl1 2.682(3) .
Co4 O4 2.009(7) .
Co4 O11 2.011(7) .
Co4 O3 2.052(7) .
Co4 O6 2.053(7) 2_755
Co4 S4 2.522(3) .
Co4 Cl1 2.684(3) .
S1 C32 1.787(10) .
S1 C6 1.810(12) .
S2 C2 1.793(12) .
S2 C16 1.804(10) .
S3 C26 1.752(11) .
S3 C12 1.785(12) .
S4 C22 1.781(9) .
S4 C36 1.801(10) .
O1 C1 1.334(12) .
O2 C11 1.319(12) .
O3 C21 1.305(12) .
O4 C31 1.309(12) .
O5 C62 1.258(13) .
O5 Co1 2.002(7) 2_755
O6 C62 1.251(12) .
O6 Co4 2.053(7) 2_755
O7 C43 1.226(17) .
O8 C43 1.261(16) .
O9 C51 1.565(9) .
O10 C52 1.260(13) .
O11 C52 1.261(12) .
N1 C42 1.37(3) .
N1 C41 1.37(2) .
C1 C2 1.390(16) .
C1 C6 1.413(16) .
C2 C3 1.387(14) .
C3 C4 1.40(2) .
C4 C5 1.396(19) .
C4 C7 1.577(18) .
C5 C6 1.367(15) .
C7 C9 1.39(5) .
C7 C9B 1.45(3) .
C7 C10 1.50(4) .
C7 C10B 1.52(5) .
C7 C8B 1.55(3) .
C7 C8 1.68(5) .
C8 H8A 0.9800 .
C8 H8B 0.9800 .
C8 H8C 0.9800 .
C9 H9A 0.9800 .
C9 H9B 0.9800 .
C9 H9C 0.9800 .
C10 H10A 0.9800 .
C10 H10B 0.9800 .
C10 H10C 0.9800 .
C11 C16 1.387(14) .
C11 C12 1.413(16) .
C12 C13 1.410(15) .
C13 C14 1.383(17) .
C14 C15 1.383(16) .
C14 C17 1.550(17) .
C15 C16 1.374(14) .
C17 C19 1.45(3) .
C17 C18 1.49(3) .
C17 C20 1.52(3) .
C18 H18A 0.9800 .
C18 H18B 0.9800 .
C18 H18C 0.9800 .
C19 H19A 0.9800 .
C19 H19B 0.9800 .
C19 H19C 0.9800 .
C20 H20A 0.9800 .
C20 H20B 0.9800 .
C20 H20C 0.9800 .
C21 C22 1.394(15) .
C21 C26 1.441(15) .
C22 C23 1.388(14) .
C23 C24 1.428(17) .
C24 C25 1.378(18) .
C24 C27 1.499(18) .
C25 C26 1.408(14) .
C27 C30 1.494(10) .
C27 C29 1.495(9) .
C27 C28 1.60(3) .
C28 H28A 0.9800 .
C28 H28B 0.9800 .
C28 H28C 0.9800 .
C29 H29A 0.9800 .
C29 H29B 0.9800 .
C29 H29C 0.9800 .
C30 H30A 0.9800 .
C30 H30B 0.9800 .
C30 H30C 0.9800 .
C31 C36 1.392(15) .
C31 C32 1.425(14) .
C32 C33 1.389(15) .
C33 C34 1.415(17) .
C34 C35 1.381(16) .
C34 C37 1.553(16) .
C35 C36 1.378(15) .
C37 C40 1.408(9) .
C37 C39 1.49(2) .
C37 C38 1.549(10) .
C38 H38A 0.9800 .
C38 H38B 0.9800 .
C38 H38C 0.9800 .
C39 H39A 0.9800 .
C39 H39B 0.9800 .
C39 H39C 0.9800 .
C40 H40A 0.9800 .
C40 H40B 0.9800 .
C40 H40C 0.9800 .
C41 H41A 0.9800 .
C41 H41B 0.9800 .
C41 H41C 0.9800 .
C42 H42A 0.9800 .
C42 H42B 0.9800 .
C42 H42C 0.9800 .
C43 C44 1.527(16) .
C44 C47 1.47(5) .
C44 C46 1.58(5) .
C44 C48 1.63(3) .
C44 C48 1.69(3) 2_755
C46 H46A 0.9800 .
C46 H46B 0.9800 .
C46 H46C 0.9800 .
C48 C47 1.32(4) .
C48 C50 1.42(5) .
C48 C48 1.61(5) 2_755
C48 C49 1.64(3) .
C48 C44 1.69(3) 2_755
C49 C48 1.64(3) 2_755
C50 H50A 0.9800 .
C50 H50B 0.9800 .
C50 H50C 0.9800 .
C51 H51A 0.9800 .
C51 H51B 0.9800 .
C51 H51C 0.9800 .
C52 C53 1.542(14) .
C53 C54 1.49(2) .
C53 C55 1.522(19) .
C53 H53 1.0000 .
C54 C58 1.55(2) .
C54 H54A 0.9900 .
C54 H54B 0.9900 .
C55 C57 1.52(2) .
C55 C56 1.549(19) .
C55 C59 1.674(18) .
C55 C60A 1.86(4) .
C56 H56A 0.9800 .
C56 H56B 0.9800 .
C56 H56C 0.9800 .
C57 C60A 1.94(5) .
C62 C59 1.543(14) .
C59 C60A 1.46(4) .
C59 C60B 1.49(2) .
C59 C58 1.561(19) .
C60B H60A 0.9800 .
C60B H60B 0.9800 .
C60B H60C 0.9800 .
C58 H62A 0.9900 .
C58 H62B 0.9900 .
C9B H9B1 0.9800 .
C9B H9B2 0.9800 .
C9B H9B3 0.9800 .

loop_
_platon_squeeze_void_nr
_platon_squeeze_void_average_x
_platon_squeeze_void_average_y
_platon_squeeze_void_average_z
_platon_squeeze_void_volume
_platon_squeeze_void_count_electrons
1 -0.008 0.555 0.000 887.0 77.8
2 -0.025 0.055 0.500 887.0 77.8
3 -0.001 0.779 0.500 14.2 -1.6
4 0.499 0.278 0.000 14.2 -1.6
